data_7247873
loop_
_publ_author_name
'Kushwah, Nisha'
'Chopade, Suresh M.'
'Wadawale, Amey'
'Sharma, P.'
'Kedarnath, G.'

_publ_section_title
;
 One-pot synthesis of unsubstituted and methyl substituted-pyrazinyl
 diselenides and monoselenides: structural, optical property
 characterization and DFT calculations
;
_journal_issue 51
_journal_name_full 'RSC Advances'
_journal_page_first 36392
_journal_page_last 36402
_journal_paper_doi 10.1039/D3RA06591J
_journal_volume 13
_journal_year 2023
_chemical_formula_sum 'C12 H14 N4 Se2'
_chemical_formula_weight 372.19
_space_group_crystal_system monoclinic
_space_group_IT_number 14
_space_group_name_Hall '-P 2ybc'
_space_group_name_H-M_alt 'P 1 21/c 1'
_atom_sites_solution_hydrogens geom
_atom_sites_solution_primary iterative
_audit_creation_method SHELXL-2017/1
_audit_update_record
;
2022-10-18 deposited with the CCDC.	2023-11-26 downloaded from the CCDC.
;
_cell_angle_alpha 90
_cell_angle_beta 95.706(2)
_cell_angle_gamma 90
_cell_formula_units_Z 2
_cell_length_a 5.61310(10)
_cell_length_b 5.38780(10)
_cell_length_c 23.1681(4)
_cell_measurement_reflns_used 6665
_cell_measurement_temperature 298(2)
_cell_measurement_theta_max 75.6720
_cell_measurement_theta_min 3.8600
_cell_volume 697.18(2)
_computing_cell_refinement 'CrysAlisPro 1.171.40.57a (Rigaku OD, 2019)'
_computing_data_collection 'CrysAlisPro 1.171.40.57a (Rigaku OD, 2019)'
_computing_data_reduction 'CrysAlisPro 1.171.40.57a (Rigaku OD, 2019)'
_computing_molecular_graphics 'Ortep-3 for windows'
_computing_structure_refinement 'SHELXL-2017/1 (Sheldrick, 2017)'
_computing_structure_solution 'SHELXT 2018/2 (Sheldrick, 2018)'
_diffrn_ambient_temperature 298(2)
_diffrn_detector 'Hybrid Pixel Array Detector'
_diffrn_detector_area_resol_mean 10.0000
_diffrn_detector_type HyPix
_diffrn_measured_fraction_theta_full 0.994
_diffrn_measured_fraction_theta_max 0.944
_diffrn_measurement_device 'four-circle diffractometer'
_diffrn_measurement_device_type 'XtaLAB Synergy, Dualflex, HyPix'
_diffrn_radiation_monochromator mirror
_diffrn_radiation_probe x-ray
_diffrn_radiation_type 'Cu K\a'
_diffrn_radiation_wavelength 1.54184
_diffrn_reflns_av_R_equivalents 0.0465
_diffrn_reflns_av_unetI/netI 0.0237
_diffrn_reflns_Laue_measured_fraction_full 0.994
_diffrn_reflns_Laue_measured_fraction_max 0.944
_diffrn_reflns_limit_h_max 7
_diffrn_reflns_limit_h_min -6
_diffrn_reflns_limit_k_max 6
_diffrn_reflns_limit_k_min -6
_diffrn_reflns_limit_l_max 28
_diffrn_reflns_limit_l_min -27
_diffrn_reflns_number 9271
_diffrn_reflns_point_group_measured_fraction_full 0.994
_diffrn_reflns_point_group_measured_fraction_max 0.944
_diffrn_reflns_theta_full 67.684
_diffrn_reflns_theta_max 76.587
_diffrn_reflns_theta_min 3.835
_diffrn_source 'micro-focus sealed X-ray tube'
_diffrn_source_type 'PhotonJet (Cu) X-ray Source'
_exptl_absorpt_coefficient_mu 6.535
_exptl_absorpt_correction_T_max 1.00000
_exptl_absorpt_correction_T_min 0.40942
_exptl_absorpt_correction_type multi-scan
_exptl_absorpt_process_details
;
CrysAlisPro 1.171.40.57a (Rigaku Oxford Diffraction, 2019)
Empirical absorption correction using spherical harmonics,
 implemented in SCALE3 ABSPACK scaling algorithm.
;
_exptl_crystal_colour red
_exptl_crystal_density_diffrn 1.773
_exptl_crystal_description plate
_exptl_crystal_F_000 364
_exptl_crystal_size_max 0.100
_exptl_crystal_size_mid 0.100
_exptl_crystal_size_min 0.050
_refine_diff_density_max 0.392
_refine_diff_density_min -0.440
_refine_diff_density_rms 0.066
_refine_ls_extinction_method none
_refine_ls_goodness_of_fit_ref 1.109
_refine_ls_hydrogen_treatment constr
_refine_ls_matrix_type full
_refine_ls_number_parameters 84
_refine_ls_number_reflns 1381
_refine_ls_number_restraints 0
_refine_ls_restrained_S_all 1.109
_refine_ls_R_factor_all 0.0296
_refine_ls_R_factor_gt 0.0280
_refine_ls_shift/su_max 0.000
_refine_ls_shift/su_mean 0.000
_refine_ls_structure_factor_coef Fsqd
_refine_ls_weighting_details 'w=1/[\s^2^(Fo^2^)+(0.0414P)^2^+0.2434P] where P=(Fo^2^+2Fc^2^)/3'
_refine_ls_weighting_scheme calc
_refine_ls_wR_factor_gt 0.0775
_refine_ls_wR_factor_ref 0.0787
_reflns_Friedel_coverage 0.000
_reflns_number_gt 1283
_reflns_number_total 1381
_reflns_threshold_expression 'I > 2\s(I)'
_cod_data_source_file d3ra06591j2.cif
_cod_data_source_block nkk-62-red
_cod_original_sg_symbol_H-M 'P 21/c'
_cod_database_code 7247873
_shelx_shelxl_version_number 2017/1
_shelx_space_group_comment
;
The symmetry employed for this shelxl refinement is uniquely defined
by the following loop, which should always be used as a source of
symmetry information in preference to the above space-group names.
They are only intended as comments.
;
_shelx_estimated_absorpt_t_min 0.561
_shelx_estimated_absorpt_t_max 0.736
_oxdiff_exptl_absorpt_empirical_full_min 0.555
_oxdiff_exptl_absorpt_empirical_full_max 3.605
_oxdiff_exptl_absorpt_empirical_details
;
Empirical correction (ABSPACK) includes:
- Absorption correction using spherical harmonics
- Frame scaling
;

loop_
_space_group_symop_operation_xyz
'x, y, z'
'-x, y+1/2, -z+1/2'
'-x, -y, -z'
'x, -y-1/2, z-1/2'

loop_
_atom_site_label
_atom_site_type_symbol
_atom_site_fract_x
_atom_site_fract_y
_atom_site_fract_z
_atom_site_U_iso_or_equiv
_atom_site_adp_type
_atom_site_occupancy
_atom_site_site_symmetry_order
_atom_site_calc_flag
_atom_site_refinement_flags_posn
_atom_site_refinement_flags_adp
_atom_site_refinement_flags_occupancy
_atom_site_disorder_assembly
_atom_site_disorder_group
C1 C 0.2411(5) 0.4221(5) 0.58433(10) 0.0493(5) Uani 1 1 d . . . . .
C2 C 0.4310(5) 0.2846(6) 0.61317(12) 0.0559(6) Uani 1 1 d . . . . .
C3 C 0.3765(5) 0.5055(6) 0.69467(11) 0.0616(7) Uani 1 1 d . . . . .
H3 H 0.421349 0.539827 0.733581 0.074 Uiso 1 1 calc R U . . .
C4 C 0.1895(5) 0.6368(5) 0.66664(12) 0.0545(6) Uani 1 1 d . . . . .
C5 C 0.5592(6) 0.0878(7) 0.58293(14) 0.0738(9) Uani 1 1 d . . . . .
H5A H 0.649443 0.163120 0.554498 0.111 Uiso 1 1 calc R U . . .
H5B H 0.444710 -0.025812 0.564130 0.111 Uiso 1 1 calc R U . . .
H5C H 0.665753 -0.000332 0.610732 0.111 Uiso 1 1 calc R U . . .
C6 C 0.0548(6) 0.8283(6) 0.69677(14) 0.0692(8) Uani 1 1 d . . . . .
H6A H 0.065686 0.985159 0.677575 0.104 Uiso 1 1 calc R U . . .
H6B H 0.122224 0.842838 0.736359 0.104 Uiso 1 1 calc R U . . .
H6C H -0.110206 0.779937 0.695762 0.104 Uiso 1 1 calc R U . . .
N1 N 0.1212(4) 0.5933(4) 0.61033(9) 0.0522(5) Uani 1 1 d . . . . .
N2 N 0.4973(5) 0.3307(5) 0.66864(11) 0.0665(7) Uani 1 1 d . . . . .
Se1 Se 0.15340(5) 0.35244(5) 0.50371(2) 0.05581(15) Uani 1 1 d . . . . .

loop_
_atom_site_aniso_label
_atom_site_aniso_U_11
_atom_site_aniso_U_22
_atom_site_aniso_U_33
_atom_site_aniso_U_23
_atom_site_aniso_U_13
_atom_site_aniso_U_12
C1 0.0509(14) 0.0598(13) 0.0350(12) 0.0029(11) -0.0062(10) 0.0000(11)
C2 0.0570(15) 0.0692(16) 0.0402(13) 0.0054(12) -0.0027(11) 0.0073(13)
C3 0.0630(17) 0.084(2) 0.0353(13) -0.0009(13) -0.0085(11) -0.0004(14)
C4 0.0569(16) 0.0648(16) 0.0403(14) -0.0027(11) -0.0020(11) -0.0048(11)
C5 0.078(2) 0.087(2) 0.0543(17) 0.0060(15) -0.0030(15) 0.0289(18)
C6 0.077(2) 0.081(2) 0.0478(16) -0.0125(14) -0.0039(14) 0.0065(15)
N1 0.0548(13) 0.0622(12) 0.0373(11) -0.0014(9) -0.0062(9) 0.0034(10)
N2 0.0676(16) 0.0865(18) 0.0425(13) 0.0051(11) -0.0096(11) 0.0129(12)
Se1 0.0591(2) 0.0679(2) 0.0379(2) -0.00650(11) -0.00776(13) 0.01432(12)

loop_
_atom_type_symbol
_atom_type_description
_atom_type_scat_dispersion_real
_atom_type_scat_dispersion_imag
_atom_type_scat_source
C C 0.0181 0.0091 'International Tables Vol C Tables 4.2.6.8 and 6.1.1.4'
H H 0.0000 0.0000 'International Tables Vol C Tables 4.2.6.8 and 6.1.1.4'
N N 0.0311 0.0180 'International Tables Vol C Tables 4.2.6.8 and 6.1.1.4'
Se Se -0.7943 1.1372 'International Tables Vol C Tables 4.2.6.8 and 6.1.1.4'

loop_
_geom_angle_atom_site_label_1
_geom_angle_atom_site_label_2
_geom_angle_atom_site_label_3
_geom_angle
_geom_angle_site_symmetry_1
_geom_angle_site_symmetry_3
_geom_angle_publ_flag
N1 C1 C2 123.1(2) . . ?
N1 C1 Se1 119.11(18) . . ?
C2 C1 Se1 117.8(2) . . ?
N2 C2 C1 119.2(3) . . ?
N2 C2 C5 119.1(3) . . ?
C1 C2 C5 121.8(3) . . ?
N2 C3 C4 123.1(3) . . ?
N1 C4 C3 120.0(3) . . ?
N1 C4 C6 117.8(3) . . ?
C3 C4 C6 122.2(3) . . ?
C1 N1 C4 117.1(2) . . ?
C2 N2 C3 117.6(2) . . ?
C1 Se1 Se1 93.11(8) . 3_566 ?

loop_
_geom_bond_atom_site_label_1
_geom_bond_atom_site_label_2
_geom_bond_distance
_geom_bond_site_symmetry_2
_geom_bond_publ_flag
C1 N1 1.322(3) . ?
C1 C2 1.410(4) . ?
C1 Se1 1.921(2) . ?
C2 N2 1.325(4) . ?
C2 C5 1.495(4) . ?
C3 N2 1.339(4) . ?
C3 C4 1.374(4) . ?
C4 N1 1.343(4) . ?
C4 C6 1.493(4) . ?
Se1 Se1 2.3376(5) 3_566 ?
